data_4513797
loop_
_publ_author_name
'Ottenbacher, Roman V.'
'Samsonenko, Denis G.'
'Talsi, Evgenii P.'
'Bryliakov, Konstantin P.'

_publ_section_title
;
 Enantioselective Epoxidations of Olefins with Various Oxidants on
 Bioinspired Mn Complexes: Evidence for Different Mechanisms and Chiral
 Additive Amplification
;
_journal_issue 2
_journal_name_full 'ACS Catalysis'
_journal_page_first 979
_journal_paper_doi 10.1021/acscatal.5b02299
_journal_volume 6
_journal_year 2016
_chemical_formula_sum 'C24 H34 F6 Mn N4 O8 S2'
_chemical_formula_weight 739.61
_chemical_name_systematic
;
N1,N2-bis((4-methoxy-3,5-dimethylpyridin-2-yl)methyl)-N1,N2-dimethylethane-1,2-diamine manganese(II) bis(trifluoromethanesulfonate)
;
_space_group_crystal_system monoclinic
_space_group_IT_number 14
_space_group_name_Hall '-P 2ybc'
_space_group_name_H-M_alt 'P 1 21/c 1'
_symmetry_space_group_name_Hall '-P 2ybc'
_symmetry_space_group_name_H-M 'P 1 21/c 1'
_atom_sites_solution_hydrogens geom
_atom_sites_solution_primary direct
_atom_sites_solution_secondary difmap
_audit_creation_method SHELXL-2014/7
_cell_angle_alpha 90
_cell_angle_beta 110.024(2)
_cell_angle_gamma 90
_cell_formula_units_Z 4
_cell_length_a 18.0992(4)
_cell_length_b 9.65395(15)
_cell_length_c 19.7948(4)
_cell_measurement_reflns_used 9521
_cell_measurement_temperature 293(2)
_cell_measurement_theta_max 28.56
_cell_measurement_theta_min 3.61
_cell_volume 3249.64(12)
_computing_cell_refinement
;
CrysAlisPro, Agilent Technologies,
Version 1.171.37.35 (release 13-08-2014 CrysAlis171 .NET)
(compiled Aug 13 2014,18:06:01)
;
_computing_data_collection
;
CrysAlisPro, Agilent Technologies,
Version 1.171.37.35 (release 13-08-2014 CrysAlis171 .NET)
(compiled Aug 13 2014,18:06:01)
;
_computing_data_reduction
;
CrysAlisPro, Agilent Technologies,
Version 1.171.37.35 (release 13-08-2014 CrysAlis171 .NET)
(compiled Aug 13 2014,18:06:01)
;
_computing_molecular_graphics 'ShelXle (H\"ubschle, 2011)'
_computing_publication_material 'CIFTAB-2014 (Sheldrick, 2014)'
_computing_structure_refinement 'SHELXL-2014 (Sheldrick, 2014)'
_computing_structure_solution 'SHELXS-2014 (Sheldrick, 2014)'
_diffrn_ambient_temperature 293(2)
_diffrn_detector 'CCD plate'
_diffrn_detector_area_resol_mean 10.6168
_diffrn_detector_type AtlasS2
_diffrn_measured_fraction_theta_full 0.994
_diffrn_measured_fraction_theta_max 0.883
_diffrn_measurement_device 'four-circle diffractometer'
_diffrn_measurement_device_type 'New Xcalibur, AtlasS2'
_diffrn_measurement_method '\w scans'
_diffrn_radiation_monochromator graphite
_diffrn_radiation_probe x-ray
_diffrn_radiation_source 'fine-focus sealed tube'
_diffrn_radiation_type MoK\a
_diffrn_radiation_wavelength 0.71073
_diffrn_reflns_av_R_equivalents 0.0240
_diffrn_reflns_av_unetI/netI 0.0216
_diffrn_reflns_laue_measured_fraction_full 0.994
_diffrn_reflns_laue_measured_fraction_max 0.883
_diffrn_reflns_limit_h_max 18
_diffrn_reflns_limit_h_min -24
_diffrn_reflns_limit_k_max 13
_diffrn_reflns_limit_k_min -11
_diffrn_reflns_limit_l_max 26
_diffrn_reflns_limit_l_min -23
_diffrn_reflns_number 28408
_diffrn_reflns_point_group_measured_fraction_full 0.994
_diffrn_reflns_point_group_measured_fraction_max 0.883
_diffrn_reflns_theta_full 26.500
_diffrn_reflns_theta_max 29.030
_diffrn_reflns_theta_min 3.511
_diffrn_source 'sealed X-ray tube'
_exptl_absorpt_coefficient_mu 0.619
_exptl_absorpt_correction_T_max 1.00000
_exptl_absorpt_correction_T_min 0.89747
_exptl_absorpt_correction_type multi-scan
_exptl_absorpt_process_details
;
CrysAlisPro, Agilent Technologies,
Version 1.171.37.35 (release 13-08-2014 CrysAlis171 .NET)
(compiled Aug 13 2014,18:06:01)
Empirical absorption correction using spherical harmonics,
 implemented in SCALE3 ABSPACK scaling algorithm.
;
_exptl_crystal_colour colorless
_exptl_crystal_density_diffrn 1.512
_exptl_crystal_description block
_exptl_crystal_F_000 1524
_exptl_crystal_size_max 0.900
_exptl_crystal_size_mid 0.400
_exptl_crystal_size_min 0.310
_refine_diff_density_max 0.907
_refine_diff_density_min -0.942
_refine_diff_density_rms 0.081
_refine_ls_extinction_method none
_refine_ls_goodness_of_fit_ref 1.057
_refine_ls_hydrogen_treatment constr
_refine_ls_matrix_type full
_refine_ls_number_parameters 442
_refine_ls_number_reflns 7639
_refine_ls_number_restraints 159
_refine_ls_restrained_S_all 1.599
_refine_ls_R_factor_all 0.0778
_refine_ls_R_factor_gt 0.0647
_refine_ls_shift/su_max 0.001
_refine_ls_shift/su_mean 0.000
_refine_ls_structure_factor_coef Fsqd
_refine_ls_weighting_details 'w=1/[\s^2^(Fo^2^)+(0.0972P)^2^+4.8644P] where P=(Fo^2^+2Fc^2^)/3'
_refine_ls_weighting_scheme calc
_refine_ls_wR_factor_gt 0.1828
_refine_ls_wR_factor_ref 0.1949
_reflns_Friedel_coverage 0.000
_reflns_number_gt 6184
_reflns_number_total 7639
_reflns_threshold_expression >2\s(I)
_cod_data_source_file cs5b02299_si_002.cif
_cod_data_source_block Mn-bpmen-dpo
_cod_depositor_comments 'Adding full bibliography for 4513797.cif.'
_cod_database_code 4513797
_shelx_shelxl_version_number 2014/7
_shelx_space_group_comment
;
The symmetry employed for this shelxl refinement is uniquely defined
by the following loop, which should always be used as a source of
symmetry information in preference to the above space-group names.
They are only intended as comments.
;
_shelx_estimated_absorpt_t_min 0.606
_shelx_estimated_absorpt_t_max 0.831

loop_
_space_group_symop_operation_xyz
'x, y, z'
'-x, y+1/2, -z+1/2'
'-x, -y, -z'
'x, -y-1/2, z-1/2'

loop_
_atom_site_label
_atom_site_type_symbol
_atom_site_fract_x
_atom_site_fract_y
_atom_site_fract_z
_atom_site_U_iso_or_equiv
_atom_site_adp_type
_atom_site_occupancy
_atom_site_site_symmetry_order
_atom_site_calc_flag
_atom_site_refinement_flags_posn
_atom_site_refinement_flags_adp
_atom_site_refinement_flags_occupancy
_atom_site_disorder_assembly
_atom_site_disorder_group
Mn1 Mn 0.25912(3) 0.50801(5) 0.27399(2) 0.03398(15) Uani 1 1 d . . . . .
N1 N 0.24184(17) 0.4981(3) 0.38019(15) 0.0410(6) Uani 1 1 d . . . . .
N2 N 0.34976(17) 0.6570(3) 0.34795(15) 0.0419(6) Uani 1 1 d . . . . .
N3 N 0.19323(18) 0.7124(3) 0.23784(16) 0.0461(7) Uani 1 1 d . . . . .
N4 N 0.27046(16) 0.5607(3) 0.16741(14) 0.0394(6) Uani 1 1 d . . . . .
O1 O 0.22309(19) 0.4819(3) 0.58165(14) 0.0587(7) Uani 1 1 d . . . . .
O2 O 0.2260(2) 0.5674(3) -0.05127(13) 0.0671(8) Uani 1 1 d . . . . .
C11 C 0.1776(2) 0.4434(4) 0.38975(18) 0.0436(7) Uani 1 1 d . . . . .
H11 H 0.1376 0.4096 0.3497 0.052 Uiso 1 1 calc R U . . .
C12 C 0.1681(2) 0.4349(4) 0.45631(18) 0.0435(7) Uani 1 1 d . . . . .
C13 C 0.2294(2) 0.4847(3) 0.51453(18) 0.0440(8) Uani 1 1 d . . . . .
C14 C 0.2961(2) 0.5441(4) 0.50631(17) 0.0425(7) Uani 1 1 d . . . . .
C15 C 0.29964(19) 0.5493(3) 0.43727(17) 0.0393(7) Uani 1 1 d . . . . .
C16 C 0.3704(2) 0.6079(4) 0.42276(19) 0.0485(8) Uani 1 1 d . . . . .
H16A H 0.3919 0.6844 0.4554 0.058 Uiso 1 1 calc R U . . .
H16B H 0.4106 0.5370 0.4319 0.058 Uiso 1 1 calc R U . . .
C17 C 0.0932(2) 0.3763(5) 0.4622(2) 0.0599(10) Uani 1 1 d . . . . .
H17A H 0.0582 0.3511 0.4153 0.090 Uiso 1 1 calc R U . . .
H17B H 0.0686 0.4448 0.4826 0.090 Uiso 1 1 calc R U . . .
H17C H 0.1053 0.2959 0.4925 0.090 Uiso 1 1 calc R U . . .
C18 C 0.2498(3) 0.3549(6) 0.6194(2) 0.0740(13) Uani 1 1 d . . . . .
H18A H 0.2552 0.3664 0.6691 0.111 Uiso 1 1 calc R U . . .
H18B H 0.2997 0.3300 0.6159 0.111 Uiso 1 1 calc R U . . .
H18C H 0.2122 0.2829 0.5986 0.111 Uiso 1 1 calc R U . . .
C19 C 0.3610(3) 0.6015(5) 0.5706(2) 0.0632(11) Uani 1 1 d . . . . .
H19A H 0.3421 0.6118 0.6101 0.095 Uiso 1 1 calc R U . . .
H19B H 0.3772 0.6901 0.5586 0.095 Uiso 1 1 calc R U . . .
H19C H 0.4049 0.5391 0.5840 0.095 Uiso 1 1 calc R U . . .
C20 C 0.4219(2) 0.6710(5) 0.3297(2) 0.0583(10) Uani 1 1 d . . . . .
H20A H 0.4086 0.7052 0.2815 0.087 Uiso 1 1 calc R U . . .
H20B H 0.4469 0.5823 0.3334 0.087 Uiso 1 1 calc R U . . .
H20C H 0.4571 0.7347 0.3624 0.087 Uiso 1 1 calc R U . . .
C21 C 0.3080(2) 0.7927(4) 0.3396(2) 0.0518(9) Uani 1 1 d . . . . .
H21A H 0.3463 0.8668 0.3550 0.062 Uiso 1 1 calc R U . . .
H21B H 0.2760 0.7941 0.3702 0.062 Uiso 1 1 calc R U . . .
C22 C 0.2556(2) 0.8174(4) 0.2618(2) 0.0523(9) Uani 1 1 d . . . . .
H22A H 0.2321 0.9087 0.2575 0.063 Uiso 1 1 calc R U . . .
H22B H 0.2874 0.8145 0.2311 0.063 Uiso 1 1 calc R U . . .
C23 C 0.1289(3) 0.7411(4) 0.2663(2) 0.0605(10) Uani 1 1 d . . . . .
H23A H 0.0907 0.6679 0.2523 0.091 Uiso 1 1 calc R U . . .
H23B H 0.1042 0.8275 0.2472 0.091 Uiso 1 1 calc R U . . .
H23C H 0.1501 0.7466 0.3178 0.091 Uiso 1 1 calc R U . . .
C24 C 0.1596(2) 0.7104(4) 0.1583(2) 0.0497(8) Uani 1 1 d . . . . .
H24A H 0.1528 0.8050 0.1408 0.060 Uiso 1 1 calc R U . . .
H24B H 0.1080 0.6675 0.1439 0.060 Uiso 1 1 calc R U . . .
C25 C 0.20967(19) 0.6335(3) 0.12384(17) 0.0407(7) Uani 1 1 d . . . . .
C26 C 0.1910(2) 0.6364(4) 0.04906(18) 0.0460(8) Uani 1 1 d . . . . .
C27 C 0.2402(2) 0.5635(4) 0.02138(17) 0.0491(9) Uani 1 1 d . . . . .
C28 C 0.3052(2) 0.4923(4) 0.0655(2) 0.0499(8) Uani 1 1 d . . . . .
C29 C 0.3169(2) 0.4923(4) 0.13812(18) 0.0430(7) Uani 1 1 d . . . . .
H29 H 0.3591 0.4423 0.1685 0.052 Uiso 1 1 calc R U . . .
C30 C 0.1193(3) 0.7102(5) 0.0016(2) 0.0695(12) Uani 1 1 d . . . . .
H30A H 0.1174 0.8015 0.0202 0.104 Uiso 1 1 calc R U . . .
H30B H 0.0732 0.6595 0.0002 0.104 Uiso 1 1 calc R U . . .
H30C H 0.1213 0.7170 -0.0462 0.104 Uiso 1 1 calc R U . . .
C31 C 0.1800(4) 0.4563(6) -0.0913(2) 0.0871(17) Uani 1 1 d . . . . .
H31A H 0.1781 0.4619 -0.1403 0.131 Uiso 1 1 calc R U . . .
H31B H 0.1277 0.4622 -0.0898 0.131 Uiso 1 1 calc R U . . .
H31C H 0.2033 0.3698 -0.0709 0.131 Uiso 1 1 calc R U . . .
C32 C 0.3607(3) 0.4149(6) 0.0367(3) 0.0777(14) Uani 1 1 d . . . . .
H32A H 0.4042 0.3798 0.0761 0.116 Uiso 1 1 calc R U . . .
H32B H 0.3799 0.4765 0.0084 0.116 Uiso 1 1 calc R U . . .
H32C H 0.3333 0.3391 0.0073 0.116 Uiso 1 1 calc R U . . .
O11 O 0.34615(17) 0.3469(3) 0.29075(15) 0.0562(6) Uani 1 1 d . U . . .
O12 O 0.4317(2) 0.2892(4) 0.40911(18) 0.0896(10) Uani 1 1 d . U . . .
O13 O 0.3337(3) 0.1267(4) 0.3393(3) 0.1100(12) Uani 1 1 d . U . . .
S1 S 0.38370(6) 0.23908(10) 0.34076(6) 0.0547(2) Uani 1 1 d . U . . .
C1 C 0.4521(3) 0.1717(6) 0.3012(3) 0.0891(9) Uani 1 1 d D U . . .
F11 F 0.4880(4) 0.2917(8) 0.2842(5) 0.0975(13) Uani 0.484(6) 1 d D U P A 1
F12 F 0.5179(4) 0.1222(11) 0.3424(4) 0.1038(14) Uani 0.484(6) 1 d D U P A 1
F13 F 0.4124(4) 0.0870(9) 0.2493(4) 0.0972(15) Uani 0.484(6) 1 d D U P A 1
F11' F 0.5114(4) 0.2451(9) 0.3070(4) 0.0995(13) Uani 0.516(6) 1 d D U P A 2
F12' F 0.4832(5) 0.0527(8) 0.3422(4) 0.1048(15) Uani 0.516(6) 1 d D U P A 2
F13' F 0.4292(4) 0.1583(10) 0.2302(3) 0.0918(13) Uani 0.516(6) 1 d D U P A 2
O21 O 0.16125(16) 0.3735(3) 0.22474(15) 0.0567(5) Uani 1 1 d . U . . .
O22 O 0.0242(2) 0.4331(4) 0.1871(2) 0.0845(8) Uani 1 1 d . U . . .
O23 O 0.0815(2) 0.3552(4) 0.10082(16) 0.0726(7) Uani 1 1 d . U . . .
S2 S 0.08301(5) 0.35645(10) 0.17273(5) 0.0502(2) Uani 1 1 d . U . . .
C2 C 0.0618(3) 0.1793(5) 0.1893(2) 0.0636(5) Uani 1 1 d D U . . .
F21 F 0.0657(2) 0.1633(4) 0.25655(17) 0.0991(8) Uani 1 1 d D U . . .
F22 F -0.01043(16) 0.1437(3) 0.14999(16) 0.0784(7) Uani 1 1 d D U . . .
F23 F 0.11130(19) 0.0910(3) 0.1784(2) 0.1075(8) Uani 1 1 d D U . . .

loop_
_atom_site_aniso_label
_atom_site_aniso_U_11
_atom_site_aniso_U_22
_atom_site_aniso_U_33
_atom_site_aniso_U_23
_atom_site_aniso_U_13
_atom_site_aniso_U_12
Mn1 0.0399(3) 0.0332(2) 0.0316(2) 0.00042(17) 0.01576(19) -0.00123(18)
N1 0.0461(15) 0.0458(15) 0.0347(13) -0.0015(11) 0.0186(12) -0.0079(11)
N2 0.0481(15) 0.0394(14) 0.0442(15) -0.0037(11) 0.0237(12) -0.0073(11)
N3 0.0549(17) 0.0388(14) 0.0529(16) 0.0048(12) 0.0289(14) 0.0067(12)
N4 0.0429(14) 0.0434(14) 0.0349(13) 0.0056(11) 0.0171(11) 0.0021(11)
O1 0.0792(19) 0.0666(17) 0.0398(13) 0.0089(12) 0.0328(13) 0.0135(14)
O2 0.096(2) 0.0729(19) 0.0307(12) 0.0025(12) 0.0201(13) -0.0258(17)
C11 0.0461(18) 0.0469(18) 0.0396(16) 0.0005(14) 0.0169(14) -0.0072(14)
C12 0.0508(19) 0.0423(17) 0.0441(17) 0.0055(14) 0.0248(15) 0.0020(14)
C13 0.058(2) 0.0418(17) 0.0388(16) 0.0065(13) 0.0242(15) 0.0096(14)
C14 0.0488(18) 0.0450(17) 0.0315(15) -0.0001(13) 0.0109(13) 0.0042(14)
C15 0.0445(17) 0.0385(15) 0.0370(15) -0.0020(13) 0.0166(13) -0.0015(13)
C16 0.0487(19) 0.053(2) 0.0440(18) -0.0083(15) 0.0168(15) -0.0123(16)
C17 0.060(2) 0.066(2) 0.064(2) 0.010(2) 0.035(2) -0.0032(19)
C18 0.077(3) 0.095(4) 0.054(2) 0.032(2) 0.027(2) 0.016(3)
C19 0.067(3) 0.079(3) 0.0384(18) -0.0051(19) 0.0108(17) -0.007(2)
C20 0.055(2) 0.064(2) 0.066(2) -0.0079(19) 0.034(2) -0.0165(18)
C21 0.070(2) 0.0335(16) 0.060(2) -0.0066(15) 0.0331(19) -0.0062(16)
C22 0.068(2) 0.0349(16) 0.062(2) 0.0056(15) 0.0337(19) 0.0003(16)
C23 0.067(2) 0.053(2) 0.076(3) 0.0033(19) 0.043(2) 0.0140(19)
C24 0.0493(19) 0.0456(18) 0.054(2) 0.0140(16) 0.0180(16) 0.0110(15)
C25 0.0416(16) 0.0408(16) 0.0409(16) 0.0106(13) 0.0155(13) -0.0031(13)
C26 0.0462(18) 0.0465(18) 0.0390(16) 0.0108(14) 0.0064(14) -0.0113(14)
C27 0.066(2) 0.0506(19) 0.0315(15) 0.0030(14) 0.0175(15) -0.0212(17)
C28 0.058(2) 0.058(2) 0.0418(18) -0.0043(15) 0.0270(17) -0.0101(17)
C29 0.0450(18) 0.0492(18) 0.0368(16) 0.0013(13) 0.0167(14) 0.0027(14)
C30 0.067(3) 0.070(3) 0.053(2) 0.021(2) -0.003(2) -0.002(2)
C31 0.117(5) 0.084(3) 0.045(2) -0.009(2) 0.007(3) -0.031(3)
C32 0.087(3) 0.102(4) 0.060(3) -0.011(3) 0.046(3) 0.006(3)
O11 0.0635(13) 0.0493(12) 0.0594(12) 0.0101(10) 0.0258(11) 0.0148(10)
O12 0.098(2) 0.100(2) 0.0582(17) -0.0044(17) 0.0110(16) 0.0166(19)
O13 0.107(2) 0.0667(19) 0.150(3) 0.026(2) 0.036(2) -0.0172(19)
S1 0.0616(5) 0.0451(5) 0.0583(5) 0.0099(4) 0.0216(4) 0.0090(4)
C1 0.0672(14) 0.1075(17) 0.0842(15) -0.0032(14) 0.0152(13) 0.0257(13)
F11 0.065(2) 0.129(3) 0.095(2) 0.000(2) 0.0231(19) 0.033(2)
F12 0.066(2) 0.123(3) 0.107(2) -0.003(2) 0.009(2) 0.033(2)
F13 0.082(2) 0.112(3) 0.086(2) -0.021(2) 0.015(2) 0.031(2)
F11' 0.067(2) 0.129(3) 0.096(2) -0.003(2) 0.0198(19) 0.027(2)
F12' 0.075(2) 0.113(3) 0.109(2) -0.001(2) 0.009(2) 0.038(2)
F13' 0.073(2) 0.120(3) 0.081(2) -0.015(2) 0.0244(18) 0.026(2)
O21 0.0514(9) 0.0564(9) 0.0545(9) -0.0019(8) 0.0080(8) -0.0105(8)
O22 0.0633(14) 0.0663(14) 0.1166(17) -0.0137(14) 0.0217(14) 0.0082(12)
O23 0.0808(15) 0.0771(15) 0.0509(12) 0.0047(12) 0.0109(12) -0.0089(13)
S2 0.0474(5) 0.0487(5) 0.0509(5) -0.0030(4) 0.0120(4) -0.0027(3)
C2 0.0554(9) 0.0580(9) 0.0721(9) 0.0039(8) 0.0150(8) -0.0068(8)
F21 0.0878(15) 0.1157(17) 0.0801(14) 0.0309(14) 0.0112(13) -0.0236(14)
F22 0.0613(12) 0.0712(13) 0.0874(14) -0.0005(12) 0.0057(11) -0.0199(11)
F23 0.0737(14) 0.0622(14) 0.1776(19) 0.0059(15) 0.0314(15) 0.0057(12)

loop_
_atom_type_symbol
_atom_type_description
_atom_type_scat_dispersion_real
_atom_type_scat_dispersion_imag
_atom_type_scat_source
C C 0.0033 0.0016 'International Tables Vol C Tables 4.2.6.8 and 6.1.1.4'
H H 0.0000 0.0000 'International Tables Vol C Tables 4.2.6.8 and 6.1.1.4'
N N 0.0061 0.0033 'International Tables Vol C Tables 4.2.6.8 and 6.1.1.4'
O O 0.0106 0.0060 'International Tables Vol C Tables 4.2.6.8 and 6.1.1.4'
Mn Mn 0.3368 0.7283 'International Tables Vol C Tables 4.2.6.8 and 6.1.1.4'
S S 0.1246 0.1234 'International Tables Vol C Tables 4.2.6.8 and 6.1.1.4'
F F 0.0171 0.0103 'International Tables Vol C Tables 4.2.6.8 and 6.1.1.4'

loop_
_geom_angle_atom_site_label_1
_geom_angle_atom_site_label_2
_geom_angle_atom_site_label_3
_geom_angle
_geom_angle_publ_flag
N1 Mn1 N2 74.09(10) yes
N1 Mn1 N3 96.05(10) yes
N1 Mn1 N4 169.10(10) yes
N3 Mn1 N2 80.85(11) yes
N4 Mn1 N2 100.50(10) yes
N4 Mn1 N3 73.56(10) yes
O11 Mn1 N1 98.90(11) yes
O11 Mn1 N2 91.66(11) yes
O11 Mn1 N3 160.76(11) yes
O11 Mn1 N4 90.62(10) yes
O21 Mn1 N1 92.40(11) yes
O21 Mn1 N2 165.88(11) yes
O21 Mn1 N3 96.85(11) yes
O21 Mn1 N4 92.12(11) yes
O21 Mn1 O11 94.56(12) yes
C11 N1 Mn1 123.7(2) ?
C15 N1 Mn1 117.2(2) ?
C15 N1 C11 119.1(3) ?
C16 N2 Mn1 108.6(2) ?
C16 N2 C21 109.7(3) ?
C20 N2 Mn1 113.6(2) ?
C20 N2 C16 109.5(3) ?
C20 N2 C21 110.5(3) ?
C21 N2 Mn1 104.8(2) ?
C22 N3 Mn1 103.5(2) ?
C22 N3 C23 111.4(3) ?
C22 N3 C24 110.1(3) ?
C23 N3 Mn1 115.8(2) ?
C24 N3 Mn1 107.5(2) ?
C24 N3 C23 108.4(3) ?
C25 N4 Mn1 113.8(2) ?
C25 N4 C29 118.4(3) ?
C29 N4 Mn1 124.4(2) ?
C13 O1 C18 113.4(3) ?
C27 O2 C31 115.3(3) ?
N1 C11 H11 118.3 ?
N1 C11 C12 123.3(3) ?
C12 C11 H11 118.3 ?
C11 C12 C17 120.1(3) ?
C13 C12 C11 116.4(3) ?
C13 C12 C17 123.4(3) ?
O1 C13 C12 119.4(3) ?
O1 C13 C14 118.9(3) ?
C12 C13 C14 121.6(3) ?
C13 C14 C19 120.4(3) ?
C15 C14 C13 117.5(3) ?
C15 C14 C19 122.1(3) ?
N1 C15 C14 121.9(3) ?
N1 C15 C16 116.3(3) ?
C14 C15 C16 121.7(3) ?
N2 C16 C15 111.7(3) ?
N2 C16 H16A 109.3 ?
N2 C16 H16B 109.3 ?
C15 C16 H16A 109.3 ?
C15 C16 H16B 109.3 ?
H16A C16 H16B 107.9 ?
C12 C17 H17A 109.5 ?
C12 C17 H17B 109.5 ?
C12 C17 H17C 109.5 ?
H17A C17 H17B 109.5 ?
H17A C17 H17C 109.5 ?
H17B C17 H17C 109.5 ?
O1 C18 H18A 109.5 ?
O1 C18 H18B 109.5 ?
O1 C18 H18C 109.5 ?
H18A C18 H18B 109.5 ?
H18A C18 H18C 109.5 ?
H18B C18 H18C 109.5 ?
C14 C19 H19A 109.5 ?
C14 C19 H19B 109.5 ?
C14 C19 H19C 109.5 ?
H19A C19 H19B 109.5 ?
H19A C19 H19C 109.5 ?
H19B C19 H19C 109.5 ?
N2 C20 H20A 109.5 ?
N2 C20 H20B 109.5 ?
N2 C20 H20C 109.5 ?
H20A C20 H20B 109.5 ?
H20A C20 H20C 109.5 ?
H20B C20 H20C 109.5 ?
N2 C21 H21A 109.3 ?
N2 C21 H21B 109.3 ?
N2 C21 C22 111.4(3) ?
H21A C21 H21B 108.0 ?
C22 C21 H21A 109.3 ?
C22 C21 H21B 109.3 ?
N3 C22 C21 111.1(3) ?
N3 C22 H22A 109.4 ?
N3 C22 H22B 109.4 ?
C21 C22 H22A 109.4 ?
C21 C22 H22B 109.4 ?
H22A C22 H22B 108.0 ?
N3 C23 H23A 109.5 ?
N3 C23 H23B 109.5 ?
N3 C23 H23C 109.5 ?
H23A C23 H23B 109.5 ?
H23A C23 H23C 109.5 ?
H23B C23 H23C 109.5 ?
N3 C24 H24A 108.9 ?
N3 C24 H24B 108.9 ?
N3 C24 C25 113.4(3) ?
H24A C24 H24B 107.7 ?
C25 C24 H24A 108.9 ?
C25 C24 H24B 108.9 ?
N4 C25 C24 117.1(3) ?
N4 C25 C26 122.5(3) ?
C26 C25 C24 120.3(3) ?
C25 C26 C30 121.1(4) ?
C27 C26 C25 116.9(3) ?
C27 C26 C30 122.0(3) ?
O2 C27 C26 119.1(4) ?
O2 C27 C28 119.2(4) ?
C28 C27 C26 121.7(3) ?
C27 C28 C32 122.6(4) ?
C29 C28 C27 116.7(3) ?
C29 C28 C32 120.6(4) ?
N4 C29 C28 123.7(3) ?
N4 C29 H29 118.2 ?
C28 C29 H29 118.2 ?
C26 C30 H30A 109.5 ?
C26 C30 H30B 109.5 ?
C26 C30 H30C 109.5 ?
H30A C30 H30B 109.5 ?
H30A C30 H30C 109.5 ?
H30B C30 H30C 109.5 ?
O2 C31 H31A 109.5 ?
O2 C31 H31B 109.5 ?
O2 C31 H31C 109.5 ?
H31A C31 H31B 109.5 ?
H31A C31 H31C 109.5 ?
H31B C31 H31C 109.5 ?
C28 C32 H32A 109.5 ?
C28 C32 H32B 109.5 ?
C28 C32 H32C 109.5 ?
H32A C32 H32B 109.5 ?
H32A C32 H32C 109.5 ?
H32B C32 H32C 109.5 ?
S1 O11 Mn1 140.95(17) ?
O11 S1 C1 101.3(2) ?
O12 S1 O11 113.6(2) ?
O12 S1 C1 104.5(2) ?
O13 S1 O11 113.3(2) ?
O13 S1 O12 117.5(3) ?
O13 S1 C1 104.3(3) ?
F11 C1 S1 104.3(4) ?
F12 C1 S1 119.1(5) ?
F12 C1 F11 93.0(6) ?
F12 C1 F13 113.9(6) ?
F13 C1 S1 107.0(5) ?
F13 C1 F11 119.4(7) ?
F11' C1 S1 116.8(5) ?
F11' C1 F12' 104.3(6) ?
F11' C1 F13' 95.6(6) ?
F12' C1 S1 104.1(5) ?
F13' C1 S1 119.0(4) ?
F13' C1 F12' 116.6(6) ?
S2 O21 Mn1 147.97(19) ?
O21 S2 C2 101.28(19) ?
O22 S2 O21 114.9(2) ?
O22 S2 O23 117.0(2) ?
O22 S2 C2 103.8(2) ?
O23 S2 O21 113.17(19) ?
O23 S2 C2 104.1(2) ?
F21 C2 S2 110.7(3) ?
F21 C2 F22 105.4(4) ?
F22 C2 S2 111.7(3) ?
F23 C2 S2 112.7(3) ?
F23 C2 F21 106.7(4) ?
F23 C2 F22 109.3(4) ?

loop_
_geom_bond_atom_site_label_1
_geom_bond_atom_site_label_2
_geom_bond_distance
_geom_bond_publ_flag
Mn1 N1 2.231(3) yes
Mn1 N2 2.293(3) yes
Mn1 N3 2.290(3) yes
Mn1 N4 2.247(2) yes
Mn1 O11 2.157(3) yes
Mn1 O21 2.143(3) yes
N1 C11 1.348(4) ?
N1 C15 1.344(4) ?
N2 C16 1.476(4) ?
N2 C20 1.475(4) ?
N2 C21 1.493(5) ?
N3 C22 1.470(5) ?
N3 C23 1.483(4) ?
N3 C24 1.480(5) ?
N4 C25 1.342(4) ?
N4 C29 1.345(4) ?
O1 C13 1.372(4) ?
O1 C18 1.432(5) ?
O2 C27 1.372(4) ?
O2 C31 1.421(6) ?
C11 H11 0.9300 ?
C11 C12 1.388(4) ?
C12 C13 1.384(5) ?
C12 C17 1.509(5) ?
C13 C14 1.396(5) ?
C14 C15 1.391(4) ?
C14 C19 1.511(5) ?
C15 C16 1.515(5) ?
C16 H16A 0.9700 ?
C16 H16B 0.9700 ?
C17 H17A 0.9600 ?
C17 H17B 0.9600 ?
C17 H17C 0.9600 ?
C18 H18A 0.9600 ?
C18 H18B 0.9600 ?
C18 H18C 0.9600 ?
C19 H19A 0.9600 ?
C19 H19B 0.9600 ?
C19 H19C 0.9600 ?
C20 H20A 0.9600 ?
C20 H20B 0.9600 ?
C20 H20C 0.9600 ?
C21 H21A 0.9700 ?
C21 H21B 0.9700 ?
C21 C22 1.525(5) ?
C22 H22A 0.9700 ?
C22 H22B 0.9700 ?
C23 H23A 0.9600 ?
C23 H23B 0.9600 ?
C23 H23C 0.9600 ?
C24 H24A 0.9700 ?
C24 H24B 0.9700 ?
C24 C25 1.504(5) ?
C25 C26 1.401(5) ?
C26 C27 1.386(6) ?
C26 C30 1.497(5) ?
C27 C28 1.385(6) ?
C28 C29 1.380(5) ?
C28 C32 1.511(6) ?
C29 H29 0.9300 ?
C30 H30A 0.9600 ?
C30 H30B 0.9600 ?
C30 H30C 0.9600 ?
C31 H31A 0.9600 ?
C31 H31B 0.9600 ?
C31 H31C 0.9600 ?
C32 H32A 0.9600 ?
C32 H32B 0.9600 ?
C32 H32C 0.9600 ?
O11 S1 1.437(3) ?
O12 S1 1.420(4) ?
O13 S1 1.407(4) ?
S1 C1 1.797(6) ?
C1 F11 1.425(8) ?
C1 F12 1.284(7) ?
C1 F13 1.317(7) ?
C1 F11' 1.259(7) ?
C1 F12' 1.408(7) ?
C1 F13' 1.328(7) ?
O21 S2 1.447(3) ?
O22 S2 1.403(4) ?
O23 S2 1.415(3) ?
S2 C2 1.808(5) ?
C2 F21 1.317(5) ?
C2 F22 1.317(5) ?
C2 F23 1.307(5) ?
